data_7019056
loop_
_publ_author_name
'Wright, Brian D.'
'Shah, Parth N.'
'McDonald, Lucas J.'
'Shaeffer, Michael L.'
'Wagers, Patrick O.'
'Panzner, Matthew J.'
'Smolen, Justin'
'Tagaev, Jasur'
'Tessier, Claire A.'
'Cannon, Carolyn L.'
'Youngs, Wiley J.'

_publ_section_title
;
 Synthesis, characterization, and antimicrobial activity of silver carbene
 complexes derived from 4,5,6,7-tetrachlorobenzimidazole against
 antibiotic resistant bacteria.
;
_journal_issue 21
_journal_name_full 'Dalton transactions (Cambridge, England : 2003)'
_journal_page_first 6500
_journal_page_last 6506
_journal_paper_doi 10.1039/c2dt00055e
_journal_volume 41
_journal_year 2012
_chemical_formula_moiety 'C19 H13 Cl4 N2, I'
_chemical_formula_sum 'C19 H13 Cl4 I N2'
_chemical_formula_weight 538.01
_chemical_name_systematic
;
?
;
_space_group_IT_number 15
_symmetry_cell_setting monoclinic
_symmetry_space_group_name_Hall '-C 2yc'
_symmetry_space_group_name_H-M 'C 1 2/c 1'
_atom_sites_solution_hydrogens geom
_atom_sites_solution_primary direct
_atom_sites_solution_secondary difmap
_audit_creation_method SHELXL-97
_cell_angle_alpha 90.00
_cell_angle_beta 117.003(2)
_cell_angle_gamma 90.00
_cell_formula_units_Z 8
_cell_length_a 24.500(3)
_cell_length_b 12.9443(12)
_cell_length_c 14.1288(13)
_cell_measurement_reflns_used 6716
_cell_measurement_temperature 100(2)
_cell_measurement_theta_max 27.34
_cell_measurement_theta_min 2.71
_cell_volume 3992.3(7)
_computing_cell_refinement 'Bruker SAINT'
_computing_data_collection 'Bruker SMART'
_computing_data_reduction 'Bruker SAINT'
_computing_molecular_graphics 'Bruker SHELXTL'
_computing_publication_material 'Bruker SHELXTL'
_computing_structure_refinement 'SHELXL-97 (Sheldrick, 2008)'
_computing_structure_solution 'SHELXS-97 (Sheldrick, 2008)'
_diffrn_ambient_temperature 100(2)
_diffrn_measured_fraction_theta_full 0.995
_diffrn_measured_fraction_theta_max 0.995
_diffrn_measurement_device_type 'CCD Area Detector'
_diffrn_measurement_method 'phi and omega scans'
_diffrn_radiation_monochromator graphite
_diffrn_radiation_source 'fine-focus sealed tube'
_diffrn_radiation_type MoK\a
_diffrn_radiation_wavelength 0.71073
_diffrn_reflns_av_R_equivalents 0.0396
_diffrn_reflns_av_sigmaI/netI 0.0319
_diffrn_reflns_limit_h_max 31
_diffrn_reflns_limit_h_min -31
_diffrn_reflns_limit_k_max 16
_diffrn_reflns_limit_k_min -16
_diffrn_reflns_limit_l_max 18
_diffrn_reflns_limit_l_min -18
_diffrn_reflns_number 17009
_diffrn_reflns_theta_full 27.51
_diffrn_reflns_theta_max 27.51
_diffrn_reflns_theta_min 1.83
_exptl_absorpt_coefficient_mu 2.146
_exptl_absorpt_correction_T_max 0.8522
_exptl_absorpt_correction_T_min 0.6086
_exptl_absorpt_correction_type multi-scan
_exptl_absorpt_process_details SADABS
_exptl_crystal_colour colorless
_exptl_crystal_density_diffrn 1.790
_exptl_crystal_density_method 'not measured'
_exptl_crystal_description block
_exptl_crystal_F_000 2096
_exptl_crystal_size_max 0.26
_exptl_crystal_size_mid 0.15
_exptl_crystal_size_min 0.08
_refine_diff_density_max 1.358
_refine_diff_density_min -0.515
_refine_diff_density_rms 0.112
_refine_ls_extinction_method none
_refine_ls_goodness_of_fit_ref 1.048
_refine_ls_hydrogen_treatment constr
_refine_ls_matrix_type full
_refine_ls_number_parameters 236
_refine_ls_number_reflns 4569
_refine_ls_number_restraints 0
_refine_ls_restrained_S_all 1.048
_refine_ls_R_factor_all 0.0404
_refine_ls_R_factor_gt 0.0330
_refine_ls_shift/su_max 0.004
_refine_ls_shift/su_mean 0.000
_refine_ls_structure_factor_coef Fsqd
_refine_ls_weighting_details 'calc w=1/[\s^2^(Fo^2^)+(0.0426P)^2^+8.2992P] where P=(Fo^2^+2Fc^2^)/3'
_refine_ls_weighting_scheme calc
_refine_ls_wR_factor_gt 0.0798
_refine_ls_wR_factor_ref 0.0850
_reflns_number_gt 3929
_reflns_number_total 4569
_reflns_threshold_expression >2sigma(I)
_cod_data_source_file c2dt00055e.txt
_cod_data_source_block bw3
_cod_depositor_comments
;
The following automatic conversions were performed:

'_symmetry_cell_setting' value 'Monoclinic' changed to 'monoclinic'
according to /home/saulius/struct/CIF-dictionaries/cif_core.dic
dictionary named 'cif_core.dic' version 2.4.1 from
2010-06-29.

'_refine_ls_hydrogen_treatment' value 'Constr' changed
to 'constr' according to
/home/saulius/struct/CIF-dictionaries/cif_core.dic dictionary named
'cif_core.dic' version 2.4.1 from 2010-06-29.

Automatic conversion script
Id: cif_fix_values 1715 2011-07-08 13:25:40Z adriana 
;
_cod_original_sg_symbol_H-M 'C2/c '
_cod_database_code 7019056

loop_
_symmetry_equiv_pos_as_xyz
'x, y, z'
'-x, y, -z+1/2'
'x+1/2, y+1/2, z'
'-x+1/2, y+1/2, -z+1/2'
'-x, -y, -z'
'x, -y, z-1/2'
'-x+1/2, -y+1/2, -z'
'x+1/2, -y+1/2, z-1/2'

loop_
_atom_site_label
_atom_site_type_symbol
_atom_site_fract_x
_atom_site_fract_y
_atom_site_fract_z
_atom_site_U_iso_or_equiv
_atom_site_adp_type
_atom_site_occupancy
_atom_site_symmetry_multiplicity
_atom_site_calc_flag
_atom_site_refinement_flags
I1 I 0.129848(9) 0.066152(15) 0.999118(15) 0.02739(8) Uani 1 1 d .
Cl1 Cl 0.29555(4) 0.70008(6) 0.21179(6) 0.03126(17) Uani 1 1 d .
Cl2 Cl 0.22190(5) 0.59993(6) -0.00836(7) 0.0432(2) Uani 1 1 d .
Cl4 Cl 0.01370(4) 0.78486(8) -0.04996(8) 0.0507(3) Uani 1 1 d .
Cl3 Cl 0.08198(6) 0.63824(8) -0.13781(7) 0.0585(3) Uani 1 1 d .
N2 N 0.20807(10) 0.84849(17) 0.27101(18) 0.0194(5) Uani 1 1 d .
N1 N 0.10973(11) 0.8789(2) 0.1790(2) 0.0265(5) Uani 1 1 d .
C9 C 0.31353(13) 0.9171(2) 0.3404(2) 0.0209(6) Uani 1 1 d .
C17 C 0.33648(13) 1.0492(2) 0.2431(2) 0.0194(5) Uani 1 1 d .
C12 C 0.39958(13) 1.0376(2) 0.3102(2) 0.0227(6) Uani 1 1 d .
C13 C 0.44186(14) 1.1006(2) 0.2936(2) 0.0262(6) Uani 1 1 d .
H13 H 0.4837 1.0942 0.3377 0.031 Uiso 1 1 calc R
C2 C 0.21910(14) 0.7262(2) 0.1394(2) 0.0241(6) Uani 1 1 d .
C16 C 0.31650(13) 1.1216(2) 0.1586(2) 0.0215(6) Uani 1 1 d .
H16 H 0.2749 1.1284 0.1131 0.026 Uiso 1 1 calc R
C3 C 0.18509(16) 0.6803(2) 0.0416(2) 0.0295(7) Uani 1 1 d .
C11 C 0.41897(14) 0.9608(2) 0.3913(2) 0.0265(6) Uani 1 1 d .
H11 H 0.4606 0.9503 0.4346 0.032 Uiso 1 1 calc R
C5 C 0.09104(15) 0.7641(3) 0.0203(2) 0.0320(7) Uani 1 1 d .
C1 C 0.18802(13) 0.7915(2) 0.1769(2) 0.0208(6) Uani 1 1 d .
C10 C 0.37701(14) 0.9025(2) 0.4059(2) 0.0259(6) Uani 1 1 d .
H10 H 0.3902 0.8529 0.4593 0.031 Uiso 1 1 calc R
C4 C 0.12189(16) 0.6986(3) -0.0173(2) 0.0344(8) Uani 1 1 d .
C15 C 0.35778(13) 1.1813(2) 0.1435(2) 0.0229(6) Uani 1 1 d .
H15 H 0.3442 1.2286 0.0880 0.027 Uiso 1 1 calc R
C18 C 0.29376(13) 0.9880(2) 0.2603(2) 0.0204(5) Uani 1 1 d .
H18 H 0.2520 0.9962 0.2167 0.024 Uiso 1 1 calc R
C7 C 0.16006(14) 0.8991(2) 0.2678(2) 0.0231(6) Uani 1 1 d .
H7 H 0.1616 0.9431 0.3210 0.028 Uiso 1 1 calc R
C14 C 0.42073(14) 1.1713(2) 0.2118(2) 0.0255(6) Uani 1 1 d .
H14 H 0.4485 1.2131 0.2017 0.031 Uiso 1 1 calc R
C6 C 0.12563(13) 0.8109(2) 0.1188(2) 0.0242(6) Uani 1 1 d .
C8 C 0.26907(13) 0.8526(2) 0.3625(2) 0.0226(6) Uani 1 1 d .
H8A H 0.2850 0.7829 0.3809 0.027 Uiso 1 1 calc R
H8B H 0.2656 0.8814 0.4229 0.027 Uiso 1 1 calc R
C19 C 0.05022(16) 0.9275(3) 0.1540(3) 0.0385(8) Uani 1 1 d .
H19A H 0.0536 0.9664 0.2143 0.058 Uiso 1 1 calc R
H19B H 0.0196 0.8749 0.1373 0.058 Uiso 1 1 calc R
H19C H 0.0388 0.9728 0.0942 0.058 Uiso 1 1 calc R

loop_
_atom_site_aniso_label
_atom_site_aniso_U_11
_atom_site_aniso_U_22
_atom_site_aniso_U_33
_atom_site_aniso_U_23
_atom_site_aniso_U_13
_atom_site_aniso_U_12
I1 0.02719(12) 0.02960(13) 0.02542(12) 0.00491(7) 0.01199(9) -0.00261(8)
Cl1 0.0346(4) 0.0259(4) 0.0374(4) 0.0009(3) 0.0200(3) 0.0047(3)
Cl2 0.0834(7) 0.0244(4) 0.0393(5) -0.0063(3) 0.0429(5) -0.0039(4)
Cl4 0.0317(4) 0.0534(6) 0.0428(5) 0.0053(4) -0.0043(4) -0.0123(4)
Cl3 0.0802(8) 0.0547(6) 0.0254(4) -0.0166(4) 0.0108(5) -0.0261(5)
N2 0.0230(12) 0.0188(11) 0.0169(11) -0.0004(9) 0.0094(9) -0.0047(9)
N1 0.0252(13) 0.0253(13) 0.0321(14) 0.0058(10) 0.0156(11) -0.0004(10)
C9 0.0234(14) 0.0200(13) 0.0194(14) -0.0023(10) 0.0098(11) -0.0033(11)
C17 0.0231(14) 0.0168(13) 0.0195(13) -0.0035(10) 0.0107(11) -0.0003(10)
C12 0.0265(15) 0.0201(13) 0.0242(14) -0.0047(11) 0.0138(12) -0.0014(11)
C13 0.0235(14) 0.0289(15) 0.0291(16) -0.0033(12) 0.0145(13) -0.0013(12)
C2 0.0354(16) 0.0169(13) 0.0243(14) 0.0022(11) 0.0172(13) -0.0024(12)
C16 0.0255(14) 0.0185(13) 0.0220(14) -0.0012(11) 0.0122(12) 0.0022(11)
C3 0.050(2) 0.0197(14) 0.0257(15) -0.0017(11) 0.0232(15) -0.0065(13)
C11 0.0214(14) 0.0281(15) 0.0264(15) 0.0012(12) 0.0078(12) -0.0024(12)
C5 0.0313(16) 0.0298(16) 0.0250(15) 0.0028(13) 0.0041(13) -0.0092(13)
C1 0.0281(14) 0.0175(13) 0.0165(13) 0.0000(10) 0.0100(11) -0.0044(11)
C10 0.0286(15) 0.0251(15) 0.0208(14) 0.0033(11) 0.0084(12) -0.0008(12)
C4 0.051(2) 0.0270(16) 0.0197(15) -0.0052(12) 0.0113(14) -0.0148(15)
C15 0.0317(15) 0.0189(13) 0.0236(14) -0.0002(11) 0.0174(12) 0.0018(11)
C18 0.0208(13) 0.0209(13) 0.0180(13) -0.0037(10) 0.0077(11) -0.0010(11)
C7 0.0294(15) 0.0202(13) 0.0257(15) 0.0009(11) 0.0179(13) -0.0027(12)
C14 0.0295(15) 0.0226(14) 0.0324(16) -0.0038(12) 0.0209(13) -0.0044(12)
C6 0.0267(15) 0.0198(14) 0.0249(14) 0.0036(11) 0.0106(12) -0.0046(11)
C8 0.0252(14) 0.0232(14) 0.0182(13) -0.0006(11) 0.0089(11) -0.0050(11)
C19 0.0256(17) 0.046(2) 0.045(2) 0.0115(16) 0.0175(16) 0.0057(14)

loop_
_atom_type_symbol
_atom_type_description
_atom_type_scat_dispersion_real
_atom_type_scat_dispersion_imag
_atom_type_scat_source
C C 0.0033 0.0016 'International Tables Vol C Tables 4.2.6.8 and 6.1.1.4'
H H 0.0000 0.0000 'International Tables Vol C Tables 4.2.6.8 and 6.1.1.4'
N N 0.0061 0.0033 'International Tables Vol C Tables 4.2.6.8 and 6.1.1.4'
Cl Cl 0.1484 0.1585 'International Tables Vol C Tables 4.2.6.8 and 6.1.1.4'
I I -0.4742 1.8119 'International Tables Vol C Tables 4.2.6.8 and 6.1.1.4'

loop_
_geom_angle_atom_site_label_1
_geom_angle_atom_site_label_2
_geom_angle_atom_site_label_3
_geom_angle
C7 N2 C1 107.7(2)
C7 N2 C8 123.0(2)
C1 N2 C8 129.3(2)
C7 N1 C6 107.7(2)
C7 N1 C19 122.4(3)
C6 N1 C19 129.9(3)
C18 C9 C10 120.2(3)
C18 C9 C8 121.6(3)
C10 C9 C8 118.1(3)
C12 C17 C16 119.5(3)
C12 C17 C18 119.6(3)
C16 C17 C18 120.9(3)
C17 C12 C13 119.2(3)
C17 C12 C11 118.7(3)
C13 C12 C11 122.1(3)
C14 C13 C12 119.8(3)
C3 C2 C1 117.1(3)
C3 C2 Cl1 120.8(2)
C1 C2 Cl1 122.1(2)
C15 C16 C17 120.6(3)
C2 C3 C4 121.5(3)
C2 C3 Cl2 118.6(3)
C4 C3 Cl2 119.9(2)
C10 C11 C12 120.5(3)
C4 C5 C6 117.1(3)
C4 C5 Cl4 121.5(2)
C6 C5 Cl4 121.3(3)
C6 C1 C2 122.0(3)
C6 C1 N2 106.4(2)
C2 C1 N2 131.6(3)
C11 C10 C9 120.5(3)
C5 C4 C3 121.3(3)
C5 C4 Cl3 119.5(3)
C3 C4 Cl3 119.2(3)
C16 C15 C14 120.1(3)
C9 C18 C17 120.4(3)
N1 C7 N2 111.3(3)
C13 C14 C15 120.9(3)
C1 C6 C5 121.1(3)
C1 C6 N1 106.9(2)
C5 C6 N1 132.0(3)
N2 C8 C9 112.3(2)

loop_
_geom_bond_atom_site_label_1
_geom_bond_atom_site_label_2
_geom_bond_distance
Cl1 C2 1.711(3)
Cl2 C3 1.724(3)
Cl4 C5 1.715(3)
Cl3 C4 1.719(3)
N2 C7 1.329(4)
N2 C1 1.400(3)
N2 C8 1.467(3)
N1 C7 1.326(4)
N1 C6 1.396(4)
N1 C19 1.476(4)
C9 C18 1.363(4)
C9 C10 1.416(4)
C9 C8 1.513(4)
C17 C12 1.407(4)
C17 C16 1.418(4)
C17 C18 1.420(4)
C12 C13 1.420(4)
C12 C11 1.425(4)
C13 C14 1.377(4)
C2 C3 1.382(4)
C2 C1 1.393(4)
C16 C15 1.364(4)
C3 C4 1.406(5)
C11 C10 1.364(4)
C5 C4 1.392(5)
C5 C6 1.397(4)
C1 C6 1.391(4)
C15 C14 1.405(4)
